data_7158793
loop_
_publ_author_name
'Thadem, Nagender'
'Rajesh, Manda'
'Balaboina, Harikrishna'
'Das, Saibal'

_publ_section_title
;
 Synthesis of bridgehead-azacycles <i>via</i> dual C-N/C-C annulation of
 \a-amino acids, aminals and maleimides.
;
_journal_name_full 'Organic &amp; biomolecular chemistry'
_journal_paper_doi 10.1039/d2ob01117d
_journal_year 2022
_chemical_formula_moiety '2(C22 H18 F N3 O3), C H2 Cl2'
_chemical_formula_sum 'C45 H38 Cl2 F2 N6 O6'
_chemical_formula_weight 867.71
_space_group_crystal_system orthorhombic
_space_group_IT_number 41
_space_group_name_Hall 'A 2 -2ab'
_space_group_name_H-M_alt 'A e a 2'
_atom_sites_solution_hydrogens mixed
_audit_creation_method SHELXL-2018/3
_audit_update_record
;
2022-02-24 deposited with the CCDC.	2022-07-08 downloaded from the CCDC.
;
_cell_angle_alpha 90
_cell_angle_beta 90
_cell_angle_gamma 90
_cell_formula_units_Z 4
_cell_length_a 22.524(2)
_cell_length_b 24.034(7)
_cell_length_c 7.426(6)
_cell_measurement_reflns_used 9907
_cell_measurement_temperature 294(2)
_cell_measurement_theta_max 23.621
_cell_measurement_theta_min 2.4785
_cell_volume 4020(3)
_computing_cell_refinement '<i>SAINT</i> (Bruker, 2016)'
_computing_data_collection '<i>APEX3</i> (Bruker, 2016)'
_computing_data_reduction 'Bruker SAINT'
_computing_molecular_graphics 'Bruker SHELXTL'
_computing_publication_material 'Bruker SHELXTL'
_computing_structure_refinement 'SHELXL-2018/3 (Sheldrick, 2018)'
_computing_structure_solution 'SHELXT 2018/2 (Sheldrick, 2018)'
_diffrn_ambient_temperature 294(2)
_diffrn_measured_fraction_theta_full 0.997
_diffrn_measured_fraction_theta_max 0.997
_diffrn_measurement_device_type 'Bruker D8 QUEST PHOTON-100'
_diffrn_measurement_method '\w and \f'
_diffrn_radiation_type MoK\a
_diffrn_radiation_wavelength 0.71073
_diffrn_reflns_av_R_equivalents 0.0376
_diffrn_reflns_av_unetI/netI 0.0348
_diffrn_reflns_Laue_measured_fraction_full 0.997
_diffrn_reflns_Laue_measured_fraction_max 0.997
_diffrn_reflns_limit_h_max 19
_diffrn_reflns_limit_h_min -32
_diffrn_reflns_limit_k_max 34
_diffrn_reflns_limit_k_min -34
_diffrn_reflns_limit_l_max 10
_diffrn_reflns_limit_l_min -10
_diffrn_reflns_number 32846
_diffrn_reflns_point_group_measured_fraction_full 0.998
_diffrn_reflns_point_group_measured_fraction_max 0.993
_diffrn_reflns_theta_full 25.242
_diffrn_reflns_theta_max 30.522
_diffrn_reflns_theta_min 2.479
_exptl_absorpt_coefficient_mu 0.230
_exptl_absorpt_correction_T_max 0.7461
_exptl_absorpt_correction_T_min 0.6478
_exptl_absorpt_correction_type multi-scan
_exptl_absorpt_process_details
;
 SADABS 2016/2: Krause, L., Herbst-Irmer, R., Sheldrick G.M. & Stalke D.,
 J. Appl. Cryst. 48 (2015) 3-10
;
_exptl_crystal_colour COLOURLESS
_exptl_crystal_density_diffrn 1.434
_exptl_crystal_description PLATE
_exptl_crystal_F_000 1800
_exptl_crystal_size_max 0.270
_exptl_crystal_size_mid 0.240
_exptl_crystal_size_min 0.160
_refine_diff_density_max 0.253
_refine_diff_density_min -0.239
_refine_diff_density_rms 0.036
_refine_ls_abs_structure_details
;
 Flack x determined using 1642 quotients [(I+)-(I-)]/[(I+)+(I-)]
 (Parsons, Flack and Wagner, Acta Cryst. B69 (2013) 249-259).
;
_refine_ls_abs_structure_Flack 0.04(2)
_refine_ls_extinction_method none
_refine_ls_goodness_of_fit_ref 0.956
_refine_ls_hydrogen_treatment mixed
_refine_ls_matrix_type full
_refine_ls_number_parameters 290
_refine_ls_number_reflns 6106
_refine_ls_number_restraints 7
_refine_ls_restrained_S_all 0.962
_refine_ls_R_factor_all 0.0660
_refine_ls_R_factor_gt 0.0407
_refine_ls_shift/su_max 0.000
_refine_ls_shift/su_mean 0.000
_refine_ls_structure_factor_coef Fsqd
_refine_ls_weighting_details 'w=1/[\s^2^(Fo^2^)+(0.0374P)^2^+2.0770P] where P=(Fo^2^+2Fc^2^)/3'
_refine_ls_weighting_scheme calc
_refine_ls_wR_factor_gt 0.0864
_refine_ls_wR_factor_ref 0.0991
_reflns_Friedel_coverage 0.858
_reflns_Friedel_fraction_full 1.000
_reflns_Friedel_fraction_max 0.989
_reflns_number_gt 4453
_reflns_number_total 6106
_reflns_threshold_expression 'I > 2\s(I)'
_cod_data_source_file d2ob01117d2.cif
_cod_data_source_block KB312_1_0m
_cod_original_sg_symbol_Hall 'A 2 -2ac'
_cod_original_sg_symbol_H-M 'A b a 2'
_cod_database_code 7158793
_shelx_shelxl_version_number 2018/3
_shelx_space_group_comment
;
The symmetry employed for this shelxl refinement is uniquely defined
by the following loop, which should always be used as a source of
symmetry information in preference to the above space-group names.
They are only intended as comments.
;
_shelx_estimated_absorpt_t_min 0.940
_shelx_estimated_absorpt_t_max 0.964

loop_
_space_group_symop_operation_xyz
'x, y, z'
'-x, -y, z'
'-x+1/2, y+1/2, z'
'x+1/2, -y+1/2, z'
'x, y+1/2, z+1/2'
'-x, -y+1/2, z+1/2'
'-x+1/2, y+1, z+1/2'
'x+1/2, -y+1, z+1/2'

loop_
_atom_site_label
_atom_site_type_symbol
_atom_site_fract_x
_atom_site_fract_y
_atom_site_fract_z
_atom_site_U_iso_or_equiv
_atom_site_adp_type
_atom_site_occupancy
_atom_site_site_symmetry_order
_atom_site_calc_flag
_atom_site_refinement_flags_posn
_atom_site_refinement_flags_adp
_atom_site_refinement_flags_occupancy
_atom_site_disorder_assembly
_atom_site_disorder_group
C1 C 0.32147(14) 0.14221(11) 0.4251(4) 0.0528(7) Uani 1 1 d . . . . .
C2 C 0.35554(17) 0.17209(13) 0.5376(5) 0.0731(10) Uani 1 1 d . . . . .
H2 H 0.376337 0.155015 0.630619 0.088 Uiso 1 1 calc R U . . .
C3 C 0.35885(16) 0.22908(13) 0.5112(5) 0.0674(10) Uani 1 1 d . . . . .
H3 H 0.381826 0.250690 0.588248 0.081 Uiso 1 1 calc R U . . .
C4 C 0.32873(11) 0.25380(10) 0.3734(3) 0.0381(5) Uani 1 1 d . . . . .
C5 C 0.29529(17) 0.22206(12) 0.2610(5) 0.0698(10) Uani 1 1 d . . . . .
H5 H 0.274824 0.238531 0.166153 0.084 Uiso 1 1 calc R U . . .
C6 C 0.29172(18) 0.16492(13) 0.2879(6) 0.0785(11) Uani 1 1 d . . . . .
H6 H 0.268984 0.142849 0.211555 0.094 Uiso 1 1 calc R U . . .
C7 C 0.30276(10) 0.35050(10) 0.4650(3) 0.0361(5) Uani 1 1 d . . . . .
C8 C 0.31528(10) 0.40861(9) 0.3979(3) 0.0334(5) Uani 1 1 d . . . . .
H8 H 0.279001 0.424191 0.345306 0.040 Uiso 1 1 calc R U . . .
C9 C 0.36148(11) 0.40077(9) 0.2500(3) 0.0354(5) Uani 1 1 d . . . . .
H9 H 0.351256 0.422054 0.141753 0.042 Uiso 1 1 calc R U . . .
C10 C 0.36246(11) 0.33925(10) 0.2127(3) 0.0358(5) Uani 1 1 d . . . . .
C11 C 0.34249(10) 0.45165(9) 0.5332(3) 0.0313(4) Uani 1 1 d . . . . .
C12 C 0.42003(10) 0.42292(9) 0.3389(3) 0.0358(5) Uani 1 1 d . . . . .
H12 H 0.445888 0.438117 0.244810 0.043 Uiso 1 1 calc R U . . .
C13 C 0.30690(12) 0.50620(10) 0.5474(4) 0.0452(6) Uani 1 1 d D . . . .
H13A H 0.272111 0.504876 0.470543 0.054 Uiso 1 1 calc R U . A 1
H13B H 0.294195 0.512551 0.670510 0.054 Uiso 1 1 calc R U . A 1
C15 C 0.39245(14) 0.52278(11) 0.3674(4) 0.0569(7) Uani 1 1 d D . . . .
H15A H 0.376798 0.518391 0.246521 0.068 Uiso 1 1 calc R U . B 1
H15B H 0.429616 0.543091 0.361455 0.068 Uiso 1 1 calc R U . B 1
C16 C 0.35327(10) 0.42562(9) 0.7172(3) 0.0334(5) Uani 1 1 d D . . . .
C17 C 0.44215(10) 0.36515(10) 0.6240(3) 0.0343(5) Uani 1 1 d D . . . .
C18 C 0.47747(12) 0.32468(11) 0.7076(4) 0.0462(6) Uani 1 1 d . . . . .
H18 H 0.469896 0.315166 0.826830 0.055 Uiso 1 1 calc R U . . .
C19 C 0.52307(13) 0.29869(12) 0.6175(4) 0.0557(7) Uani 1 1 d . . . . .
H19 H 0.546176 0.272150 0.675821 0.067 Uiso 1 1 calc R U . . .
C20 C 0.53432(14) 0.31218(12) 0.4406(5) 0.0575(7) Uani 1 1 d . . . . .
H20 H 0.564692 0.294492 0.378056 0.069 Uiso 1 1 calc R U . . .
C21 C 0.50033(11) 0.35194(11) 0.3576(4) 0.0475(6) Uani 1 1 d . . . . .
H21 H 0.508489 0.360880 0.238246 0.057 Uiso 1 1 calc R U . . .
C22 C 0.45401(10) 0.37955(9) 0.4446(3) 0.0350(5) Uani 1 1 d . . . . .
C23 C 0.500000 0.500000 0.7798(6) 0.0659(12) Uani 1 2 d S T P . .
H23A H 0.526535 0.521158 0.703043 0.079 Uiso 0.5 1 calc R U P . .
H23B H 0.473465 0.478843 0.703041 0.079 Uiso 0.5 1 calc R U P . .
H3N H 0.3970(10) 0.3703(10) 0.843(4) 0.039(6) Uiso 1 1 d D . . . .
N1 N 0.33203(9) 0.31299(8) 0.3508(3) 0.0353(4) Uani 1 1 d . . . . .
N2 N 0.40057(9) 0.46811(8) 0.4561(3) 0.0359(4) Uani 1 1 d . . . . .
N3 N 0.39749(9) 0.38731(9) 0.7365(3) 0.0385(4) Uani 1 1 d . . . . .
O1 O 0.27222(8) 0.33683(8) 0.5905(3) 0.0540(5) Uani 1 1 d . . . . .
O2 O 0.38646(9) 0.31583(7) 0.0882(2) 0.0492(4) Uani 1 1 d . . . . .
O3 O 0.32299(7) 0.43800(8) 0.8478(2) 0.0466(4) Uani 1 1 d . . . . .
F1 F 0.31629(9) 0.08662(6) 0.4547(3) 0.0779(6) Uani 1 1 d . . . . .
Cl1 Cl 0.54108(7) 0.45474(7) 0.91121(19) 0.1283(5) Uani 1 1 d . . . . .
C14 C 0.3489(3) 0.55170(19) 0.4865(11) 0.060(2) Uani 0.650(16) 1 d D . P C 1
H14A H 0.327682 0.580360 0.420690 0.072 Uiso 0.650(16) 1 calc R U P C 1
H14B H 0.368717 0.568595 0.588712 0.072 Uiso 0.650(16) 1 calc R U P C 1
C14D C 0.3291(4) 0.5390(5) 0.3914(19) 0.056(3) Uani 0.350(16) 1 d D . P C 2
H14C H 0.325805 0.578562 0.415403 0.067 Uiso 0.350(16) 1 calc R U P C 2
H14D H 0.306357 0.530398 0.283932 0.067 Uiso 0.350(16) 1 calc R U P C 2

loop_
_atom_site_aniso_label
_atom_site_aniso_U_11
_atom_site_aniso_U_22
_atom_site_aniso_U_33
_atom_site_aniso_U_23
_atom_site_aniso_U_13
_atom_site_aniso_U_12
C1 0.0602(17) 0.0355(13) 0.0627(18) -0.0005(13) 0.0010(14) -0.0015(12)
C2 0.087(2) 0.0460(17) 0.086(2) 0.0164(16) -0.035(2) -0.0039(15)
C3 0.081(2) 0.0472(16) 0.074(2) 0.0079(14) -0.0379(19) -0.0135(15)
C4 0.0396(12) 0.0353(11) 0.0395(12) -0.0015(10) -0.0007(10) -0.0008(10)
C5 0.093(2) 0.0462(16) 0.070(2) 0.0016(15) -0.0428(19) -0.0031(16)
C6 0.103(3) 0.0471(16) 0.085(2) -0.0067(16) -0.044(2) -0.0111(17)
C7 0.0334(11) 0.0431(12) 0.0319(10) -0.0011(10) -0.0003(9) -0.0032(10)
C8 0.0332(11) 0.0379(11) 0.0290(10) 0.0017(8) -0.0034(8) 0.0035(9)
C9 0.0423(13) 0.0393(11) 0.0244(9) 0.0033(9) -0.0006(9) 0.0028(10)
C10 0.0388(12) 0.0424(12) 0.0263(10) 0.0018(9) -0.0036(9) 0.0019(10)
C11 0.0331(11) 0.0334(11) 0.0274(9) 0.0012(8) 0.0013(9) 0.0028(8)
C12 0.0400(12) 0.0376(11) 0.0299(10) 0.0050(9) 0.0074(10) -0.0016(10)
C13 0.0516(15) 0.0405(13) 0.0434(13) -0.0011(11) 0.0009(11) 0.0126(11)
C15 0.0708(19) 0.0390(13) 0.0610(18) 0.0149(12) 0.0138(16) -0.0010(13)
C16 0.0311(11) 0.0407(11) 0.0285(10) -0.0001(9) 0.0000(9) -0.0005(9)
C17 0.0297(11) 0.0381(12) 0.0351(11) -0.0008(9) -0.0011(9) -0.0003(9)
C18 0.0458(15) 0.0482(14) 0.0447(14) 0.0060(11) -0.0046(12) 0.0075(11)
C19 0.0498(16) 0.0514(16) 0.0660(18) -0.0003(14) -0.0065(14) 0.0165(13)
C20 0.0467(15) 0.0586(16) 0.0672(19) -0.0097(16) 0.0068(14) 0.0161(13)
C21 0.0398(13) 0.0554(15) 0.0473(14) -0.0050(12) 0.0107(12) 0.0036(12)
C22 0.0302(11) 0.0392(11) 0.0355(11) -0.0012(9) 0.0021(9) -0.0016(9)
C23 0.060(3) 0.087(3) 0.051(2) 0.000 0.000 -0.025(2)
N1 0.0393(10) 0.0352(9) 0.0312(9) 0.0005(8) -0.0012(8) -0.0007(8)
N2 0.0398(10) 0.0334(9) 0.0343(9) 0.0033(8) 0.0057(8) -0.0035(8)
N3 0.0382(11) 0.0489(11) 0.0283(9) 0.0085(8) 0.0023(8) 0.0081(9)
O1 0.0601(12) 0.0504(10) 0.0515(11) -0.0018(9) 0.0225(10) -0.0120(9)
O2 0.0660(12) 0.0479(10) 0.0336(8) -0.0042(8) 0.0084(9) 0.0065(9)
O3 0.0446(10) 0.0671(11) 0.0282(7) 0.0007(8) 0.0055(7) 0.0113(8)
F1 0.0975(14) 0.0368(8) 0.0994(15) 0.0068(10) -0.0075(12) -0.0060(9)
Cl1 0.1315(11) 0.1529(12) 0.1006(9) 0.0128(9) -0.0362(8) 0.0279(9)
C14 0.077(4) 0.037(2) 0.066(4) 0.006(2) 0.007(3) 0.011(2)
C14D 0.066(6) 0.044(5) 0.058(7) 0.021(5) -0.005(5) 0.011(4)

loop_
_atom_type_symbol
_atom_type_description
_atom_type_scat_dispersion_real
_atom_type_scat_dispersion_imag
_atom_type_scat_source
C C 0.0033 0.0016 'International Tables Vol C Tables 4.2.6.8 and 6.1.1.4'
H H 0.0000 0.0000 'International Tables Vol C Tables 4.2.6.8 and 6.1.1.4'
N N 0.0061 0.0033 'International Tables Vol C Tables 4.2.6.8 and 6.1.1.4'
O O 0.0106 0.0060 'International Tables Vol C Tables 4.2.6.8 and 6.1.1.4'
F F 0.0171 0.0103 'International Tables Vol C Tables 4.2.6.8 and 6.1.1.4'
Cl Cl 0.1484 0.1585 'International Tables Vol C Tables 4.2.6.8 and 6.1.1.4'

loop_
_geom_angle_atom_site_label_1
_geom_angle_atom_site_label_2
_geom_angle_atom_site_label_3
_geom_angle
_geom_angle_site_symmetry_1
_geom_angle_site_symmetry_3
_geom_angle_publ_flag
C6 C1 C2 122.9(3) . . ?
C6 C1 F1 118.8(3) . . ?
C2 C1 F1 118.3(3) . . ?
C1 C2 C3 118.1(3) . . ?
C1 C2 H2 120.9 . . ?
C3 C2 H2 120.9 . . ?
C4 C3 C2 120.7(3) . . ?
C4 C3 H3 119.7 . . ?
C2 C3 H3 119.7 . . ?
C5 C4 C3 119.5(2) . . ?
C5 C4 N1 120.9(2) . . ?
C3 C4 N1 119.6(2) . . ?
C4 C5 C6 119.9(3) . . ?
C4 C5 H5 120.1 . . ?
C6 C5 H5 120.1 . . ?
C1 C6 C5 119.0(3) . . ?
C1 C6 H6 120.5 . . ?
C5 C6 H6 120.5 . . ?
O1 C7 N1 124.1(2) . . ?
O1 C7 C8 127.9(2) . . ?
N1 C7 C8 107.89(19) . . ?
C7 C8 C9 104.54(18) . . ?
C7 C8 C11 118.16(18) . . ?
C9 C8 C11 106.06(18) . . ?
C7 C8 H8 109.2 . . ?
C9 C8 H8 109.2 . . ?
C11 C8 H8 109.2 . . ?
C10 C9 C8 105.31(19) . . ?
C10 C9 C12 113.50(19) . . ?
C8 C9 C12 103.22(17) . . ?
C10 C9 H9 111.5 . . ?
C8 C9 H9 111.5 . . ?
C12 C9 H9 111.5 . . ?
O2 C10 N1 125.1(2) . . ?
O2 C10 C9 127.2(2) . . ?
N1 C10 C9 107.71(19) . . ?
N2 C11 C16 108.41(18) . . ?
N2 C11 C13 104.98(18) . . ?
C16 C11 C13 111.78(18) . . ?
N2 C11 C8 105.89(17) . . ?
C16 C11 C8 111.52(18) . . ?
C13 C11 C8 113.72(19) . . ?
N2 C12 C22 110.80(19) . . ?
N2 C12 C9 104.55(18) . . ?
C22 C12 C9 114.21(18) . . ?
N2 C12 H12 109.0 . . ?
C22 C12 H12 109.0 . . ?
C9 C12 H12 109.0 . . ?
C14D C13 C11 102.9(4) . . ?
C14 C13 C11 105.6(3) . . ?
C14 C13 H13A 110.6 . . ?
C11 C13 H13A 110.6 . . ?
C14 C13 H13B 110.6 . . ?
C11 C13 H13B 110.6 . . ?
H13A C13 H13B 108.7 . . ?
N2 C15 C14 103.3(3) . . ?
N2 C15 C14D 107.3(4) . . ?
N2 C15 H15A 111.1 . . ?
C14 C15 H15A 111.1 . . ?
N2 C15 H15B 111.1 . . ?
C14 C15 H15B 111.1 . . ?
H15A C15 H15B 109.1 . . ?
O3 C16 N3 119.2(2) . . ?
O3 C16 C11 121.5(2) . . ?
N3 C16 C11 119.20(19) . . ?
C22 C17 C18 119.0(2) . . ?
C22 C17 N3 127.2(2) . . ?
C18 C17 N3 113.8(2) . . ?
C19 C18 C17 121.5(3) . . ?
C19 C18 H18 119.2 . . ?
C17 C18 H18 119.2 . . ?
C18 C19 C20 119.6(3) . . ?
C18 C19 H19 120.2 . . ?
C20 C19 H19 120.2 . . ?
C21 C20 C19 119.4(3) . . ?
C21 C20 H20 120.3 . . ?
C19 C20 H20 120.3 . . ?
C20 C21 C22 122.7(3) . . ?
C20 C21 H21 118.6 . . ?
C22 C21 H21 118.6 . . ?
C21 C22 C17 117.7(2) . . ?
C21 C22 C12 117.7(2) . . ?
C17 C22 C12 124.5(2) . . ?
Cl1 C23 Cl1 111.3(3) 2_665 . ?
Cl1 C23 H23A 109.4 2_665 . ?
Cl1 C23 H23A 109.4 . . ?
Cl1 C23 H23B 109.4 2_665 . ?
Cl1 C23 H23B 109.4 . . ?
H23A C23 H23B 108.0 . . ?
C10 N1 C7 112.80(19) . . ?
C10 N1 C4 124.3(2) . . ?
C7 N1 C4 122.86(19) . . ?
C12 N2 C11 107.27(17) . . ?
C12 N2 C15 115.60(19) . . ?
C11 N2 C15 107.44(18) . . ?
C16 N3 C17 135.5(2) . . ?
C16 N3 H3N 113.2(15) . . ?
C17 N3 H3N 111.2(15) . . ?
C15 C14 C13 104.5(3) . . ?
C15 C14 H14A 110.8 . . ?
C13 C14 H14A 110.8 . . ?
C15 C14 H14B 110.8 . . ?
C13 C14 H14B 110.8 . . ?
H14A C14 H14B 108.9 . . ?
C13 C14D C15 106.0(5) . . ?
C13 C14D H14C 110.5 . . ?
C15 C14D H14C 110.5 . . ?
C13 C14D H14D 110.5 . . ?
C15 C14D H14D 110.5 . . ?
H14C C14D H14D 108.7 . . ?

loop_
_geom_bond_atom_site_label_1
_geom_bond_atom_site_label_2
_geom_bond_distance
_geom_bond_site_symmetry_2
_geom_bond_publ_flag
C1 C6 1.336(5) . ?
C1 C2 1.343(4) . ?
C1 F1 1.359(3) . ?
C2 C3 1.386(4) . ?
C2 H2 0.9300 . ?
C3 C4 1.364(4) . ?
C3 H3 0.9300 . ?
C4 C5 1.359(4) . ?
C4 N1 1.434(3) . ?
C5 C6 1.390(4) . ?
C5 H5 0.9300 . ?
C6 H6 0.9300 . ?
C7 O1 1.204(3) . ?
C7 N1 1.402(3) . ?
C7 C8 1.509(3) . ?
C8 C9 1.525(3) . ?
C8 C11 1.567(3) . ?
C8 H8 0.9800 . ?
C9 C10 1.504(3) . ?
C9 C12 1.568(3) . ?
C9 H9 0.9800 . ?
C10 O2 1.210(3) . ?
C10 N1 1.386(3) . ?
C11 N2 1.482(3) . ?
C11 C16 1.522(3) . ?
C11 C13 1.540(3) . ?
C12 N2 1.459(3) . ?
C12 C22 1.513(3) . ?
C12 H12 0.9800 . ?
C13 C14D 1.488(8) . ?
C13 C14 1.515(6) . ?
C13 H13A 0.9700 . ?
C13 H13B 0.9700 . ?
C15 N2 1.481(3) . ?
C15 C14 1.493(6) . ?
C15 C14D 1.491(8) . ?
C15 H15A 0.9700 . ?
C15 H15B 0.9700 . ?
C16 O3 1.222(3) . ?
C16 N3 1.364(3) . ?
C17 C22 1.402(3) . ?
C17 C18 1.402(3) . ?
C17 N3 1.412(3) . ?
C18 C19 1.376(4) . ?
C18 H18 0.9300 . ?
C19 C20 1.377(5) . ?
C19 H19 0.9300 . ?
C20 C21 1.371(4) . ?
C20 H20 0.9300 . ?
C21 C22 1.395(3) . ?
C21 H21 0.9300 . ?
C23 Cl1 1.730(3) 2_665 ?
C23 Cl1 1.730(3) . ?
C23 H23A 0.9700 . ?
C23 H23B 0.9700 . ?
N3 H3N 0.89(3) . ?
C14 H14A 0.9700 . ?
C14 H14B 0.9700 . ?
C14D H14C 0.9700 . ?
C14D H14D 0.9700 . ?

loop_
_geom_hbond_atom_site_label_D
_geom_hbond_atom_site_label_H
_geom_hbond_atom_site_label_A
_geom_hbond_distance_DH
_geom_hbond_distance_HA
_geom_hbond_distance_DA
_geom_hbond_angle_DHA
_geom_hbond_site_symmetry_A
_geom_hbond_publ_flag
N3 H3N O2 0.89(3) 2.26(3) 3.136(3) 170(2) 1_556 yes

loop_
_geom_torsion_atom_site_label_1
_geom_torsion_atom_site_label_2
_geom_torsion_atom_site_label_3
_geom_torsion_atom_site_label_4
_geom_torsion
_geom_torsion_site_symmetry_1
_geom_torsion_site_symmetry_2
_geom_torsion_site_symmetry_3
_geom_torsion_site_symmetry_4
_geom_torsion_publ_flag
C6 C1 C2 C3 1.2(6) . . . . ?
F1 C1 C2 C3 -177.5(3) . . . . ?
C1 C2 C3 C4 -0.7(6) . . . . ?
C2 C3 C4 C5 -0.1(5) . . . . ?
C2 C3 C4 N1 178.9(3) . . . . ?
C3 C4 C5 C6 0.4(5) . . . . ?
N1 C4 C5 C6 -178.6(3) . . . . ?
C2 C1 C6 C5 -0.9(6) . . . . ?
F1 C1 C6 C5 177.8(4) . . . . ?
C4 C5 C6 C1 0.1(6) . . . . ?
O1 C7 C8 C9 174.2(2) . . . . ?
N1 C7 C8 C9 -7.6(2) . . . . ?
O1 C7 C8 C11 56.6(3) . . . . ?
N1 C7 C8 C11 -125.2(2) . . . . ?
C7 C8 C9 C10 12.3(2) . . . . ?
C11 C8 C9 C10 137.92(18) . . . . ?
C7 C8 C9 C12 -106.95(19) . . . . ?
C11 C8 C9 C12 18.6(2) . . . . ?
C8 C9 C10 O2 168.6(2) . . . . ?
C12 C9 C10 O2 -79.2(3) . . . . ?
C8 C9 C10 N1 -13.1(2) . . . . ?
C12 C9 C10 N1 99.1(2) . . . . ?
C7 C8 C11 N2 119.0(2) . . . . ?
C9 C8 C11 N2 2.2(2) . . . . ?
C7 C8 C11 C16 1.2(3) . . . . ?
C9 C8 C11 C16 -115.5(2) . . . . ?
C7 C8 C11 C13 -126.3(2) . . . . ?
C9 C8 C11 C13 116.9(2) . . . . ?
C10 C9 C12 N2 -147.12(18) . . . . ?
C8 C9 C12 N2 -33.7(2) . . . . ?
C10 C9 C12 C22 -25.9(3) . . . . ?
C8 C9 C12 C22 87.6(2) . . . . ?
N2 C11 C13 C14D 32.3(7) . . . . ?
C16 C11 C13 C14D 149.6(7) . . . . ?
C8 C11 C13 C14D -83.0(7) . . . . ?
N2 C11 C13 C14 -3.2(4) . . . . ?
C16 C11 C13 C14 114.1(4) . . . . ?
C8 C11 C13 C14 -118.5(4) . . . . ?
N2 C11 C16 O3 134.7(2) . . . . ?
C13 C11 C16 O3 19.5(3) . . . . ?
C8 C11 C16 O3 -109.1(2) . . . . ?
N2 C11 C16 N3 -45.7(3) . . . . ?
C13 C11 C16 N3 -161.0(2) . . . . ?
C8 C11 C16 N3 70.4(3) . . . . ?
C22 C17 C18 C19 -0.4(4) . . . . ?
N3 C17 C18 C19 179.9(2) . . . . ?
C17 C18 C19 C20 -0.5(4) . . . . ?
C18 C19 C20 C21 0.9(5) . . . . ?
C19 C20 C21 C22 -0.4(5) . . . . ?
C20 C21 C22 C17 -0.5(4) . . . . ?
C20 C21 C22 C12 179.6(3) . . . . ?
C18 C17 C22 C21 0.9(3) . . . . ?
N3 C17 C22 C21 -179.5(2) . . . . ?
C18 C17 C22 C12 -179.2(2) . . . . ?
N3 C17 C22 C12 0.4(4) . . . . ?
N2 C12 C22 C21 -146.5(2) . . . . ?
C9 C12 C22 C21 95.8(2) . . . . ?
N2 C12 C22 C17 33.6(3) . . . . ?
C9 C12 C22 C17 -84.2(3) . . . . ?
O2 C10 N1 C7 -172.9(2) . . . . ?
C9 C10 N1 C7 8.8(3) . . . . ?
O2 C10 N1 C4 5.3(4) . . . . ?
C9 C10 N1 C4 -173.1(2) . . . . ?
O1 C7 N1 C10 177.7(2) . . . . ?
C8 C7 N1 C10 -0.6(3) . . . . ?
O1 C7 N1 C4 -0.4(4) . . . . ?
C8 C7 N1 C4 -178.8(2) . . . . ?
C5 C4 N1 C10 -72.4(4) . . . . ?
C3 C4 N1 C10 108.6(3) . . . . ?
C5 C4 N1 C7 105.6(3) . . . . ?
C3 C4 N1 C7 -73.4(3) . . . . ?
C22 C12 N2 C11 -87.2(2) . . . . ?
C9 C12 N2 C11 36.3(2) . . . . ?
C22 C12 N2 C15 153.0(2) . . . . ?
C9 C12 N2 C15 -83.5(2) . . . . ?
C16 C11 N2 C12 95.6(2) . . . . ?
C13 C11 N2 C12 -144.82(18) . . . . ?
C8 C11 N2 C12 -24.2(2) . . . . ?
C16 C11 N2 C15 -139.5(2) . . . . ?
C13 C11 N2 C15 -19.9(2) . . . . ?
C8 C11 N2 C15 100.7(2) . . . . ?
C14 C15 N2 C12 155.4(4) . . . . ?
C14D C15 N2 C12 119.6(7) . . . . ?
C14 C15 N2 C11 35.7(5) . . . . ?
C14D C15 N2 C11 -0.1(7) . . . . ?
O3 C16 N3 C17 -176.1(2) . . . . ?
C11 C16 N3 C17 4.3(4) . . . . ?
C22 C17 N3 C16 1.4(4) . . . . ?
C18 C17 N3 C16 -179.0(3) . . . . ?
N2 C15 C14 C13 -36.8(6) . . . . ?
C11 C13 C14 C15 24.7(6) . . . . ?
C11 C13 C14D C15 -32.4(11) . . . . ?
N2 C15 C14D C13 21.0(11) . . . . ?
